data_7126674
loop_
_publ_author_name
'Bao, Wen'
'Gao, Zhu-Peng'
'Jin, Da-Ping'
'Xue, Cao-Gen'
'Liang, Huan'
'Lei, Ling-Sheng'
'Xu, Xue-Tao'
'Zhang, Kun'
'Wang, Shao-Hua'

_publ_section_title
;
 Direct synthesis of 2-substituted benzonitriles via alkylcyanation of
 arynes with N,N-disubstituted aminomalononitriles.
;
_journal_issue 55
_journal_name_full 'Chemical communications (Cambridge, England)'
_journal_page_first 7641
_journal_page_last 7644
_journal_paper_doi 10.1039/d0cc01591a
_journal_volume 56
_journal_year 2020
_chemical_formula_moiety 'C18 H15 N3'
_chemical_formula_sum 'C18 H15 N3'
_chemical_formula_weight 273.33
_space_group_crystal_system monoclinic
_space_group_IT_number 14
_space_group_name_Hall '-P 2ybc'
_space_group_name_H-M_alt 'P 1 21/c 1'
_atom_sites_solution_hydrogens geom
_atom_sites_solution_primary direct
_audit_creation_date 2019-07-19
_audit_creation_method
;
Olex2 1.2
(compiled 2018.05.29 svn.r3508 for OlexSys, GUI svn.r5506)
;
_audit_update_record
;
2019-07-19 deposited with the CCDC.	2020-05-25 downloaded from the CCDC.
;
_cell_angle_alpha 90
_cell_angle_beta 102.740(2)
_cell_angle_gamma 90
_cell_formula_units_Z 4
_cell_length_a 8.2710(2)
_cell_length_b 9.9844(2)
_cell_length_c 18.3806(4)
_cell_measurement_reflns_used 5489
_cell_measurement_temperature 293.1(2)
_cell_measurement_theta_max 69.7950
_cell_measurement_theta_min 5.4770
_cell_volume 1480.52(6)
_computing_cell_refinement
;
CrysAlisPro, Agilent Technologies,
Version 1.171.36.28 (release 01-02-2013 CrysAlis171 .NET)
(compiled Feb  1 2013,16:14:44)
;
_computing_data_collection
;
CrysAlisPro, Agilent Technologies,
Version 1.171.36.28 (release 01-02-2013 CrysAlis171 .NET)
(compiled Feb  1 2013,16:14:44)
;
_computing_data_reduction
;
CrysAlisPro, Agilent Technologies,
Version 1.171.36.28 (release 01-02-2013 CrysAlis171 .NET)
(compiled Feb  1 2013,16:14:44)
;
_computing_molecular_graphics 'Olex2 (Dolomanov et al., 2009)'
_computing_publication_material 'Olex2 (Dolomanov et al., 2009)'
_computing_structure_refinement 'ShelXL (Sheldrick, 2015)'
_computing_structure_solution 'ShelXS (Sheldrick, 2008)'
_diffrn_ambient_temperature 293.1(2)
_diffrn_detector_area_resol_mean 16.0733
_diffrn_measured_fraction_theta_full 0.984
_diffrn_measured_fraction_theta_max 0.984
_diffrn_measurement_details
;
#__ type_ start__ end____ width___ exp.time_
  1 omega  -87.00  -45.00   1.0000    1.0000
omega____ theta____ kappa____ phi______ frames
    -       -8.5000  178.0000  -30.0000 42

#__ type_ start__ end____ width___ exp.time_
  2 omega  -87.00  -62.00   1.0000    1.0000
omega____ theta____ kappa____ phi______ frames
    -       -8.5000  178.0000 -180.0000 25

#__ type_ start__ end____ width___ exp.time_
  3 omega  -83.00  -44.00   1.0000    1.0000
omega____ theta____ kappa____ phi______ frames
    -       -8.5000  178.0000  120.0000 39

#__ type_ start__ end____ width___ exp.time_
  4 omega   65.00  117.00   1.0000    1.0000
omega____ theta____ kappa____ phi______ frames
    -       54.0000   57.0000 -150.0000 52

#__ type_ start__ end____ width___ exp.time_
  5 omega   27.00   84.00   1.0000    1.0000
omega____ theta____ kappa____ phi______ frames
    -       54.0000 -125.0000 -180.0000 57

#__ type_ start__ end____ width___ exp.time_
  6 omega   35.00  112.00   1.0000    1.0000
omega____ theta____ kappa____ phi______ frames
    -      108.0000 -111.0000   60.0000 77

#__ type_ start__ end____ width___ exp.time_
  7 omega   53.00   85.00   1.0000    1.0000
omega____ theta____ kappa____ phi______ frames
    -      108.0000  -25.0000   30.0000 32

#__ type_ start__ end____ width___ exp.time_
  8 omega   64.00  108.00   1.0000    1.0000
omega____ theta____ kappa____ phi______ frames
    -      108.0000 -111.0000 -180.0000 44

#__ type_ start__ end____ width___ exp.time_
  9 omega   51.00   84.00   1.0000    1.0000
omega____ theta____ kappa____ phi______ frames
    -      108.0000  -38.0000 -180.0000 33

#__ type_ start__ end____ width___ exp.time_
 10 omega   36.00   62.00   1.0000    1.0000
omega____ theta____ kappa____ phi______ frames
    -      108.0000 -111.0000 -180.0000 26

#__ type_ start__ end____ width___ exp.time_
 11 omega  119.00  167.00   1.0000    1.0000
omega____ theta____ kappa____ phi______ frames
    -      108.0000   63.0000    0.0000 48

#__ type_ start__ end____ width___ exp.time_
 12 omega   50.00   99.00   1.0000    1.0000
omega____ theta____ kappa____ phi______ frames
    -      108.0000  -63.0000 -120.0000 49

#__ type_ start__ end____ width___ exp.time_
 13 omega  -66.00  -40.00   1.0000    1.0000
omega____ theta____ kappa____ phi______ frames
    -       -8.5000  125.0000 -150.0000 26

#__ type_ start__ end____ width___ exp.time_
 14 omega  -82.00  -43.00   1.0000    1.0000
omega____ theta____ kappa____ phi______ frames
    -       -8.5000  178.0000  -90.0000 39

#__ type_ start__ end____ width___ exp.time_
 15 omega   85.00  112.00   1.0000    1.0000
omega____ theta____ kappa____ phi______ frames
    -       54.0000 -125.0000  -90.0000 27

#__ type_ start__ end____ width___ exp.time_
 16 omega   23.00   79.00   1.0000    1.0000
omega____ theta____ kappa____ phi______ frames
    -       54.0000 -125.0000  -90.0000 56

#__ type_ start__ end____ width___ exp.time_
 17 omega   66.00   92.00   1.0000    1.0000
omega____ theta____ kappa____ phi______ frames
    -       54.0000   57.0000 -120.0000 26

#__ type_ start__ end____ width___ exp.time_
 18 omega   32.00   58.00   1.0000    1.0000
omega____ theta____ kappa____ phi______ frames
    -       54.0000   57.0000 -120.0000 26

#__ type_ start__ end____ width___ exp.time_
 19 omega   54.00   80.00   1.0000    1.0000
omega____ theta____ kappa____ phi______ frames
    -      108.0000  -25.0000 -180.0000 26

#__ type_ start__ end____ width___ exp.time_
 20 omega  139.00  171.00   1.0000    1.0000
omega____ theta____ kappa____ phi______ frames
    -      108.0000   38.0000  120.0000 32

#__ type_ start__ end____ width___ exp.time_
 21 omega   92.00  139.00   1.0000    1.0000
omega____ theta____ kappa____ phi______ frames
    -      108.0000  -91.0000 -120.0000 47

#__ type_ start__ end____ width___ exp.time_
 22 omega   85.00  111.00   1.0000    1.0000
omega____ theta____ kappa____ phi______ frames
    -      108.0000   38.0000  120.0000 26

#__ type_ start__ end____ width___ exp.time_
 23 omega   43.00   76.00   1.0000    1.0000
omega____ theta____ kappa____ phi______ frames
    -      108.0000  -91.0000 -120.0000 33

#__ type_ start__ end____ width___ exp.time_
 24 omega   59.00   99.00   1.0000    1.0000
omega____ theta____ kappa____ phi______ frames
    -      108.0000  -50.0000   60.0000 40

#__ type_ start__ end____ width___ exp.time_
 25 omega   67.00   94.00   1.0000    1.0000
omega____ theta____ kappa____ phi______ frames
    -      108.0000  -25.0000   90.0000 27

#__ type_ start__ end____ width___ exp.time_
 26 omega   60.00   86.00   1.0000    1.0000
omega____ theta____ kappa____ phi______ frames
    -      108.0000  -25.0000  -60.0000 26

#__ type_ start__ end____ width___ exp.time_
 27 omega   56.00   94.00   1.0000    1.0000
omega____ theta____ kappa____ phi______ frames
    -      108.0000  -25.0000  -30.0000 38

#__ type_ start__ end____ width___ exp.time_
 28 omega   33.00   62.00   1.0000    1.0000
omega____ theta____ kappa____ phi______ frames
    -       -8.5000   77.0000  -60.0000 29

#__ type_ start__ end____ width___ exp.time_
 29 omega   -1.00   25.00   1.0000    1.0000
omega____ theta____ kappa____ phi______ frames
    -       -8.5000   77.0000  -60.0000 26

#__ type_ start__ end____ width___ exp.time_
 30 omega   27.00   56.00   1.0000    1.0000
omega____ theta____ kappa____ phi______ frames
    -       -8.5000   77.0000   30.0000 29

#__ type_ start__ end____ width___ exp.time_
 31 omega  -18.00    8.00   1.0000    1.0000
omega____ theta____ kappa____ phi______ frames
    -       -8.5000   77.0000   30.0000 26

#__ type_ start__ end____ width___ exp.time_
 32 omega   34.00  122.00   1.0000    1.0000
omega____ theta____ kappa____ phi______ frames
    -       54.0000   57.0000  150.0000 88

#__ type_ start__ end____ width___ exp.time_
 33 omega   69.00  111.00   1.0000    1.0000
omega____ theta____ kappa____ phi______ frames
    -       54.0000   57.0000  -90.0000 42

#__ type_ start__ end____ width___ exp.time_
 34 omega   17.00   49.00   1.0000    1.0000
omega____ theta____ kappa____ phi______ frames
    -       54.0000  -57.0000    0.0000 32

#__ type_ start__ end____ width___ exp.time_
 35 omega   64.00  110.00   1.0000    1.0000
omega____ theta____ kappa____ phi______ frames
    -      108.0000  -63.0000 -180.0000 46

#__ type_ start__ end____ width___ exp.time_
 36 omega   52.00   99.00   1.0000    1.0000
omega____ theta____ kappa____ phi______ frames
    -      108.0000  -77.0000   60.0000 47

#__ type_ start__ end____ width___ exp.time_
 37 omega   35.00   81.00   1.0000    1.0000
omega____ theta____ kappa____ phi______ frames
    -      108.0000 -111.0000 -120.0000 46

#__ type_ start__ end____ width___ exp.time_
 38 omega  138.00  170.00   1.0000    1.0000
omega____ theta____ kappa____ phi______ frames
    -      108.0000   38.0000 -120.0000 32

#__ type_ start__ end____ width___ exp.time_
 39 omega   94.00  168.00   1.0000    1.0000
omega____ theta____ kappa____ phi______ frames
    -      108.0000   50.0000  150.0000 74

#__ type_ start__ end____ width___ exp.time_
 40 omega  140.00  178.00   1.0000    1.0000
omega____ theta____ kappa____ phi______ frames
    -      108.0000   77.0000  -60.0000 38

#__ type_ start__ end____ width___ exp.time_
 41 omega  103.00  135.00   1.0000    1.0000
omega____ theta____ kappa____ phi______ frames
    -      108.0000   38.0000 -120.0000 32

#__ type_ start__ end____ width___ exp.time_
 42 omega   66.00   92.00   1.0000    1.0000
omega____ theta____ kappa____ phi______ frames
    -      108.0000  -38.0000  -30.0000 26

#__ type_ start__ end____ width___ exp.time_
 43 omega   60.00   85.00   1.0000    1.0000
omega____ theta____ kappa____ phi______ frames
    -      108.0000  -38.0000  -90.0000 25

#__ type_ start__ end____ width___ exp.time_
 44 omega  108.00  151.00   1.0000    1.0000
omega____ theta____ kappa____ phi______ frames
    -      108.0000  111.0000 -120.0000 43

#__ type_ start__ end____ width___ exp.time_
 45 omega   78.00  110.00   1.0000    1.0000
omega____ theta____ kappa____ phi______ frames
    -      108.0000   77.0000  -60.0000 32

#__ type_ start__ end____ width___ exp.time_
 46 omega   84.00  115.00   1.0000    1.0000
omega____ theta____ kappa____ phi______ frames
    -      108.0000 -111.0000 -120.0000 31

#__ type_ start__ end____ width___ exp.time_
 47 omega   44.00   70.00   1.0000    1.0000
omega____ theta____ kappa____ phi______ frames
    -      108.0000  -50.0000  -30.0000 26

#__ type_ start__ end____ width___ exp.time_
 48 omega   58.00   85.00   1.0000    1.0000
omega____ theta____ kappa____ phi______ frames
    -      108.0000 -111.0000 -150.0000 27

#__ type_ start__ end____ width___ exp.time_
 49 omega  127.00  176.00   1.0000    1.0000
omega____ theta____ kappa____ phi______ frames
    -      108.0000  111.0000 -150.0000 49

#__ type_ start__ end____ width___ exp.time_
 50 omega   85.00  142.00   1.0000    1.0000
omega____ theta____ kappa____ phi______ frames
    -      108.0000   50.0000  -60.0000 57
;
_diffrn_measurement_device_type 'SuperNova, Dual, Cu at zero, Eos'
_diffrn_measurement_method '\w scans'
_diffrn_orient_matrix_UB_11 -0.1071322000
_diffrn_orient_matrix_UB_12 0.0115923000
_diffrn_orient_matrix_UB_13 0.0584632000
_diffrn_orient_matrix_UB_21 -0.0397952000
_diffrn_orient_matrix_UB_22 0.1467295000
_diffrn_orient_matrix_UB_23 -0.0230612000
_diffrn_orient_matrix_UB_31 -0.1530402000
_diffrn_orient_matrix_UB_32 -0.0462613000
_diffrn_orient_matrix_UB_33 -0.0585916000
_diffrn_radiation_monochromator mirror
_diffrn_radiation_type CuK\a
_diffrn_radiation_wavelength 1.54184
_diffrn_reflns_av_R_equivalents 0.0252
_diffrn_reflns_av_unetI/netI 0.0178
_diffrn_reflns_Laue_measured_fraction_full 0.984
_diffrn_reflns_Laue_measured_fraction_max 0.984
_diffrn_reflns_limit_h_max 9
_diffrn_reflns_limit_h_min -9
_diffrn_reflns_limit_k_max 11
_diffrn_reflns_limit_k_min -11
_diffrn_reflns_limit_l_max 21
_diffrn_reflns_limit_l_min -21
_diffrn_reflns_number 11117
_diffrn_reflns_point_group_measured_fraction_full 0.984
_diffrn_reflns_point_group_measured_fraction_max 0.984
_diffrn_reflns_theta_full 66.587
_diffrn_reflns_theta_max 66.587
_diffrn_reflns_theta_min 5.070
_diffrn_source 'SuperNova (Cu) X-ray Source'
_exptl_absorpt_coefficient_mu 0.580
_exptl_absorpt_correction_T_max 1.00000
_exptl_absorpt_correction_T_min 0.24898
_exptl_absorpt_correction_type multi-scan
_exptl_absorpt_process_details
;
CrysAlisPro, Agilent Technologies,
Version 1.171.36.28 (release 01-02-2013 CrysAlis171 .NET)
(compiled Feb  1 2013,16:14:44)
Empirical absorption correction using spherical harmonics,
 implemented in SCALE3 ABSPACK scaling algorithm.
;
_exptl_crystal_colour 'clear light colourless'
_exptl_crystal_colour_lustre clear
_exptl_crystal_colour_modifier light
_exptl_crystal_colour_primary colourless
_exptl_crystal_density_diffrn 1.226
_exptl_crystal_description block
_exptl_crystal_F_000 576
_exptl_crystal_size_max 0.19
_exptl_crystal_size_mid 0.15
_exptl_crystal_size_min 0.12
_refine_diff_density_max 0.158
_refine_diff_density_min -0.201
_refine_diff_density_rms 0.045
_refine_ls_extinction_method none
_refine_ls_goodness_of_fit_ref 1.059
_refine_ls_hydrogen_treatment constr
_refine_ls_matrix_type full
_refine_ls_number_parameters 191
_refine_ls_number_reflns 2566
_refine_ls_number_restraints 0
_refine_ls_restrained_S_all 1.059
_refine_ls_R_factor_all 0.0464
_refine_ls_R_factor_gt 0.0433
_refine_ls_shift/su_max 0.000
_refine_ls_shift/su_mean 0.000
_refine_ls_structure_factor_coef Fsqd
_refine_ls_weighting_details 'w=1/[\s^2^(Fo^2^)+(0.0707P)^2^+0.2406P] where P=(Fo^2^+2Fc^2^)/3'
_refine_ls_weighting_scheme calc
_refine_ls_wR_factor_gt 0.1176
_refine_ls_wR_factor_ref 0.1215
_reflns_Friedel_coverage 0.000
_reflns_number_gt 2341
_reflns_number_total 2566
_reflns_threshold_expression 'I > 2\s(I)'
_cod_data_source_file d0cc01591a3.cif
_cod_data_source_block baow2_0717
_cod_depositor_comments 'Adding full bibliography for 7126672--7126675.cif.'
_cod_database_code 7126674
_shelx_shelxl_version_number 2018/3
_chemical_oxdiff_formula 'C H N O'
_shelx_space_group_comment
;
The symmetry employed for this shelxl refinement is uniquely defined
by the following loop, which should always be used as a source of
symmetry information in preference to the above space-group names.
They are only intended as comments.
;
_reflns_odcompleteness_completeness 98.18
_reflns_odcompleteness_iscentric 1
_reflns_odcompleteness_theta 66.97
_olex2_refinement_description
;
1. Fixed Uiso
 At 1.2 times of:
  All C(H) groups, All C(H,H) groups
 At 1.5 times of:
  All C(H,H,H) groups
2.a Ternary CH refined with riding coordinates:
 C2(H2)
2.b Secondary CH2 refined with riding coordinates:
 C18(H18A,H18B), C20(H20A,H20B)
2.c Aromatic/amide H refined with riding coordinates:
 C7(H7), C10(H10), C12(H12), C15(H15), C16(H16), C19(H19), C21(H21)
2.d Idealised Me refined as rotating group:
 C17(H17A,H17B,H17C)
;
_olex2_date_sample_data_collection 2019-07-17
_olex2_submission_special_instructions 'No special instructions were received'

loop_
_space_group_symop_operation_xyz
'x, y, z'
'-x, y+1/2, -z+1/2'
'-x, -y, -z'
'x, -y-1/2, z-1/2'

loop_
_atom_site_label
_atom_site_type_symbol
_atom_site_fract_x
_atom_site_fract_y
_atom_site_fract_z
_atom_site_U_iso_or_equiv
_atom_site_adp_type
_atom_site_occupancy
_atom_site_site_symmetry_order
_atom_site_calc_flag
_atom_site_refinement_flags_posn
_atom_site_refinement_flags_adp
_atom_site_refinement_flags_occupancy
_atom_site_disorder_assembly
_atom_site_disorder_group
N1 N 0.17224(14) 0.32028(11) 0.07773(6) 0.0416(3) Uani 1 1 d . . . . .
C2 C 0.26274(16) 0.19486(13) 0.08353(7) 0.0392(3) Uani 1 1 d . . . . .
H2 H 0.181038 0.122219 0.075543 0.047 Uiso 1 1 calc R . . . .
C3 C 0.27999(15) 0.15048(12) -0.04979(7) 0.0361(3) Uani 1 1 d . . . . .
C4 C 0.10437(15) 0.12368(12) -0.06618(7) 0.0396(3) Uani 1 1 d . . . . .
C5 C 0.05608(15) 0.33939(13) 0.12234(7) 0.0390(3) Uani 1 1 d . . . . .
C6 C 0.37191(18) 0.17564(14) 0.15896(8) 0.0481(3) Uani 1 1 d . . . . .
C7 C 0.53488(17) 0.16288(15) -0.09027(8) 0.0498(4) Uani 1 1 d . . . . .
H7 H 0.594135 0.156436 -0.127649 0.060 Uiso 1 1 calc R . . . .
N8 N -0.03449(15) 0.10062(14) -0.08082(8) 0.0559(3) Uani 1 1 d . . . . .
C9 C 0.36162(16) 0.18363(12) 0.02315(7) 0.0390(3) Uani 1 1 d . . . . .
C10 C 0.61657(18) 0.19592(17) -0.01898(9) 0.0563(4) Uani 1 1 d . . . . .
H10 H 0.730255 0.211250 -0.008636 0.068 Uiso 1 1 calc R . . . .
C11 C 0.36491(16) 0.13893(13) -0.10733(7) 0.0403(3) Uani 1 1 d . . . . .
C12 C -0.02829(15) 0.24412(14) 0.15424(7) 0.0444(3) Uani 1 1 d . . . . .
H12 H -0.009601 0.153148 0.148956 0.053 Uiso 1 1 calc R . . . .
N13 N 0.45194(19) 0.16324(17) 0.21749(8) 0.0707(4) Uani 1 1 d . . . . .
C14 C 0.03053(18) 0.47578(14) 0.13136(8) 0.0500(4) Uani 1 1 d . . . . .
C15 C -0.14191(18) 0.28878(18) 0.19444(8) 0.0563(4) Uani 1 1 d . . . . .
H15 H -0.199013 0.226458 0.216807 0.068 Uiso 1 1 calc R . . . .
C16 C 0.53046(17) 0.20657(17) 0.03772(8) 0.0512(4) Uani 1 1 d . . . . .
H16 H 0.586765 0.229253 0.085701 0.061 Uiso 1 1 calc R . . . .
C17 C 0.27782(19) 0.09897(16) -0.18469(8) 0.0523(4) Uani 1 1 d . . . . .
H17A H 0.219473 0.016393 -0.182736 0.078 Uiso 1 1 calc GR . . . .
H17B H 0.357743 0.087280 -0.214934 0.078 Uiso 1 1 calc GR . . . .
H17C H 0.200496 0.167646 -0.205938 0.078 Uiso 1 1 calc GR . . . .
C18 C 0.2671(2) 0.44645(15) 0.08041(10) 0.0590(4) Uani 1 1 d . . . . .
H18A H 0.300994 0.461787 0.033829 0.071 Uiso 1 1 calc R . . . .
H18B H 0.364689 0.445133 0.120919 0.071 Uiso 1 1 calc R . . . .
C19 C -0.1717(2) 0.4231(2) 0.20185(10) 0.0663(5) Uani 1 1 d . . . . .
H19 H -0.249925 0.450567 0.228113 0.080 Uiso 1 1 calc R . . . .
C20 C 0.1440(2) 0.55333(15) 0.09340(10) 0.0640(4) Uani 1 1 d . . . . .
H20A H 0.199634 0.624725 0.125080 0.077 Uiso 1 1 calc R . . . .
H20B H 0.083893 0.591210 0.046620 0.077 Uiso 1 1 calc R . . . .
C21 C -0.0854(2) 0.51728(18) 0.17028(9) 0.0638(5) Uani 1 1 d . . . . .
H21 H -0.105456 0.608116 0.175250 0.077 Uiso 1 1 calc R . . . .

loop_
_atom_site_aniso_label
_atom_site_aniso_U_11
_atom_site_aniso_U_22
_atom_site_aniso_U_33
_atom_site_aniso_U_23
_atom_site_aniso_U_13
_atom_site_aniso_U_12
N1 0.0449(6) 0.0372(6) 0.0441(6) 0.0028(4) 0.0123(5) 0.0008(4)
C2 0.0399(7) 0.0377(6) 0.0415(7) 0.0006(5) 0.0118(5) -0.0013(5)
C3 0.0337(6) 0.0323(6) 0.0428(7) 0.0029(5) 0.0096(5) 0.0006(5)
C4 0.0395(7) 0.0368(6) 0.0432(6) -0.0006(5) 0.0107(5) 0.0007(5)
C5 0.0370(6) 0.0424(7) 0.0343(6) -0.0037(5) 0.0005(5) 0.0034(5)
C6 0.0513(8) 0.0514(8) 0.0446(8) 0.0041(6) 0.0172(6) 0.0086(6)
C7 0.0430(7) 0.0600(9) 0.0514(8) 0.0036(6) 0.0212(6) -0.0004(6)
N8 0.0390(7) 0.0611(8) 0.0674(8) -0.0050(6) 0.0115(5) -0.0046(5)
C9 0.0377(7) 0.0390(6) 0.0414(7) 0.0029(5) 0.0111(5) -0.0008(5)
C10 0.0347(7) 0.0768(10) 0.0593(9) 0.0036(7) 0.0142(6) -0.0077(7)
C11 0.0429(7) 0.0372(6) 0.0423(7) 0.0043(5) 0.0127(5) 0.0029(5)
C12 0.0379(6) 0.0483(7) 0.0465(7) -0.0074(6) 0.0081(5) -0.0036(5)
N13 0.0705(9) 0.0938(11) 0.0473(8) 0.0074(7) 0.0117(7) 0.0230(8)
C14 0.0561(8) 0.0433(7) 0.0465(7) -0.0020(6) 0.0027(6) 0.0090(6)
C15 0.0416(7) 0.0741(10) 0.0544(8) -0.0125(7) 0.0131(6) -0.0054(7)
C16 0.0389(7) 0.0668(9) 0.0465(7) -0.0002(6) 0.0066(6) -0.0076(6)
C17 0.0555(8) 0.0598(9) 0.0428(7) -0.0020(6) 0.0132(6) 0.0015(7)
C18 0.0684(10) 0.0406(8) 0.0722(10) 0.0064(7) 0.0249(8) -0.0069(7)
C19 0.0496(9) 0.0861(12) 0.0635(10) -0.0211(9) 0.0133(7) 0.0135(8)
C20 0.0849(12) 0.0381(8) 0.0689(10) 0.0043(7) 0.0165(9) 0.0026(7)
C21 0.0672(10) 0.0569(9) 0.0636(9) -0.0132(7) 0.0062(8) 0.0209(8)

loop_
_atom_type_symbol
_atom_type_description
_atom_type_scat_dispersion_real
_atom_type_scat_dispersion_imag
_atom_type_scat_source
C C 0.0181 0.0091 'International Tables Vol C Tables 4.2.6.8 and 6.1.1.4'
H H 0.0000 0.0000 'International Tables Vol C Tables 4.2.6.8 and 6.1.1.4'
N N 0.0311 0.0180 'International Tables Vol C Tables 4.2.6.8 and 6.1.1.4'

loop_
_geom_angle_atom_site_label_1
_geom_angle_atom_site_label_2
_geom_angle_atom_site_label_3
_geom_angle
_geom_angle_site_symmetry_1
_geom_angle_site_symmetry_3
_geom_angle_publ_flag
C2 N1 C18 118.12(11) . . ?
C5 N1 C2 118.81(10) . . ?
C5 N1 C18 106.89(11) . . ?
N1 C2 H2 107.5 . . ?
N1 C2 C6 112.10(11) . . ?
N1 C2 C9 111.21(10) . . ?
C6 C2 H2 107.5 . . ?
C6 C2 C9 110.87(10) . . ?
C9 C2 H2 107.5 . . ?
C9 C3 C4 119.63(11) . . ?
C11 C3 C4 118.54(11) . . ?
C11 C3 C9 121.80(11) . . ?
N8 C4 C3 178.20(14) . . ?
C12 C5 N1 128.80(12) . . ?
C12 C5 C14 121.15(13) . . ?
C14 C5 N1 110.05(12) . . ?
N13 C6 C2 177.88(15) . . ?
C10 C7 H7 119.5 . . ?
C10 C7 C11 121.02(13) . . ?
C11 C7 H7 119.5 . . ?
C3 C9 C2 119.49(11) . . ?
C16 C9 C2 121.97(12) . . ?
C16 C9 C3 118.54(12) . . ?
C7 C10 H10 119.8 . . ?
C7 C10 C16 120.49(13) . . ?
C16 C10 H10 119.8 . . ?
C3 C11 C17 121.54(12) . . ?
C7 C11 C3 117.81(12) . . ?
C7 C11 C17 120.63(12) . . ?
C5 C12 H12 121.1 . . ?
C5 C12 C15 117.88(14) . . ?
C15 C12 H12 121.1 . . ?
C5 C14 C20 108.77(13) . . ?
C21 C14 C5 119.73(15) . . ?
C21 C14 C20 131.50(15) . . ?
C12 C15 H15 119.3 . . ?
C19 C15 C12 121.46(16) . . ?
C19 C15 H15 119.3 . . ?
C9 C16 C10 120.34(13) . . ?
C9 C16 H16 119.8 . . ?
C10 C16 H16 119.8 . . ?
C11 C17 H17A 109.5 . . ?
C11 C17 H17B 109.5 . . ?
C11 C17 H17C 109.5 . . ?
H17A C17 H17B 109.5 . . ?
H17A C17 H17C 109.5 . . ?
H17B C17 H17C 109.5 . . ?
N1 C18 H18A 111.1 . . ?
N1 C18 H18B 111.1 . . ?
N1 C18 C20 103.46(13) . . ?
H18A C18 H18B 109.0 . . ?
C20 C18 H18A 111.1 . . ?
C20 C18 H18B 111.1 . . ?
C15 C19 H19 120.0 . . ?
C15 C19 C21 120.08(15) . . ?
C21 C19 H19 120.0 . . ?
C14 C20 C18 102.62(12) . . ?
C14 C20 H20A 111.2 . . ?
C14 C20 H20B 111.2 . . ?
C18 C20 H20A 111.2 . . ?
C18 C20 H20B 111.2 . . ?
H20A C20 H20B 109.2 . . ?
C14 C21 C19 119.66(15) . . ?
C14 C21 H21 120.2 . . ?
C19 C21 H21 120.2 . . ?

loop_
_geom_bond_atom_site_label_1
_geom_bond_atom_site_label_2
_geom_bond_distance
_geom_bond_site_symmetry_2
_geom_bond_publ_flag
N1 C2 1.4508(16) . ?
N1 C5 1.4068(17) . ?
N1 C18 1.4792(18) . ?
C2 H2 0.9800 . ?
C2 C6 1.4907(18) . ?
C2 C9 1.5210(17) . ?
C3 C4 1.4419(17) . ?
C3 C9 1.4012(18) . ?
C3 C11 1.3975(18) . ?
C4 N8 1.1438(17) . ?
C5 C12 1.3843(19) . ?
C5 C14 1.3936(19) . ?
C6 N13 1.139(2) . ?
C7 H7 0.9300 . ?
C7 C10 1.375(2) . ?
C7 C11 1.3919(19) . ?
C9 C16 1.3818(19) . ?
C10 H10 0.9300 . ?
C10 C16 1.390(2) . ?
C11 C17 1.4994(18) . ?
C12 H12 0.9300 . ?
C12 C15 1.391(2) . ?
C14 C20 1.502(2) . ?
C14 C21 1.381(2) . ?
C15 H15 0.9300 . ?
C15 C19 1.376(2) . ?
C16 H16 0.9300 . ?
C17 H17A 0.9600 . ?
C17 H17B 0.9600 . ?
C17 H17C 0.9600 . ?
C18 H18A 0.9700 . ?
C18 H18B 0.9700 . ?
C18 C20 1.530(2) . ?
C19 H19 0.9300 . ?
C19 C21 1.383(3) . ?
C20 H20A 0.9700 . ?
C20 H20B 0.9700 . ?
C21 H21 0.9300 . ?

loop_
_geom_torsion_atom_site_label_1
_geom_torsion_atom_site_label_2
_geom_torsion_atom_site_label_3
_geom_torsion_atom_site_label_4
_geom_torsion
_geom_torsion_site_symmetry_1
_geom_torsion_site_symmetry_2
_geom_torsion_site_symmetry_3
_geom_torsion_site_symmetry_4
_geom_torsion_publ_flag
N1 C2 C9 C3 -77.44(14) . . . . ?
N1 C2 C9 C16 101.86(14) . . . . ?
N1 C5 C12 C15 -177.95(12) . . . . ?
N1 C5 C14 C20 -3.08(15) . . . . ?
N1 C5 C14 C21 176.77(12) . . . . ?
N1 C18 C20 C14 25.63(16) . . . . ?
C2 N1 C5 C12 -23.55(18) . . . . ?
C2 N1 C5 C14 157.21(11) . . . . ?
C2 N1 C18 C20 -165.78(12) . . . . ?
C2 C9 C16 C10 -179.72(13) . . . . ?
C3 C9 C16 C10 -0.4(2) . . . . ?
C4 C3 C9 C2 -1.79(17) . . . . ?
C4 C3 C9 C16 178.88(12) . . . . ?
C4 C3 C11 C7 -178.91(11) . . . . ?
C4 C3 C11 C17 -0.32(18) . . . . ?
C5 N1 C2 C6 -64.11(15) . . . . ?
C5 N1 C2 C9 171.14(10) . . . . ?
C5 N1 C18 C20 -28.62(15) . . . . ?
C5 C12 C15 C19 0.7(2) . . . . ?
C5 C14 C20 C18 -14.57(16) . . . . ?
C5 C14 C21 C19 1.9(2) . . . . ?
C6 C2 C9 C3 157.11(12) . . . . ?
C6 C2 C9 C16 -23.58(17) . . . . ?
C7 C10 C16 C9 0.2(2) . . . . ?
C9 C3 C11 C7 -0.66(18) . . . . ?
C9 C3 C11 C17 177.93(12) . . . . ?
C10 C7 C11 C3 0.4(2) . . . . ?
C10 C7 C11 C17 -178.17(14) . . . . ?
C11 C3 C9 C2 179.98(11) . . . . ?
C11 C3 C9 C16 0.65(19) . . . . ?
C11 C7 C10 C16 -0.2(2) . . . . ?
C12 C5 C14 C20 177.61(12) . . . . ?
C12 C5 C14 C21 -2.5(2) . . . . ?
C12 C15 C19 C21 -1.3(2) . . . . ?
C14 C5 C12 C15 1.22(18) . . . . ?
C15 C19 C21 C14 0.0(2) . . . . ?
C18 N1 C2 C6 67.95(15) . . . . ?
C18 N1 C2 C9 -56.80(15) . . . . ?
C18 N1 C5 C12 -160.36(13) . . . . ?
C18 N1 C5 C14 20.39(14) . . . . ?
C20 C14 C21 C19 -178.29(16) . . . . ?
C21 C14 C20 C18 165.61(15) . . . . ?
